data_7001661
loop_
_publ_author_name
'Qin, Duwei'
'Han, Fubin'
'Yao, Yingming'
'Zhang, Yong'
'Shen, Qi'

_publ_section_title
;
 Migration of amide to imine group of lanthanide Schiff base complexes:
 effect of amido group
;
_journal_issue 28
_journal_name_full 'Dalton Transactions'
_journal_page_first 5535
_journal_page_last 5541
_journal_paper_doi 10.1039/b904580e
_journal_year 2009
_chemical_formula_moiety 'C56 H86 Li N6 O3 Sm'
_chemical_formula_sum 'C56 H86 Li N6 O3 Sm'
_chemical_formula_weight 1048.60
_chemical_name_systematic
;
?
;
_space_group_IT_number 14
_symmetry_cell_setting monoclinic
_symmetry_Int_Tables_number 14
_symmetry_space_group_name_Hall '-P 2yn'
_symmetry_space_group_name_H-M 'P 1 21/n 1'
_atom_sites_solution_hydrogens geom
_atom_sites_solution_primary direct
_atom_sites_solution_secondary difmap
_audit_creation_method SHELXL-97
_cell_angle_alpha 90.00
_cell_angle_beta 93.388(2)
_cell_angle_gamma 90.00
_cell_formula_units_Z 4
_cell_length_a 10.3390(14)
_cell_length_b 24.566(3)
_cell_length_c 21.831(3)
_cell_measurement_reflns_used 17477
_cell_measurement_temperature 223(2)
_cell_measurement_theta_max 27.5
_cell_measurement_theta_min 3.1
_cell_volume 5535.1(13)
_computing_cell_refinement CrystalClear
_computing_data_collection CrystalClear
_computing_data_reduction CrystalStructure
_computing_structure_refinement 'SHELXL-97 (Sheldrick, 1997)'
_computing_structure_solution 'SHELXS-97 (Sheldrick, 1990)'
_diffrn_ambient_temperature 223(2)
_diffrn_detector_area_resol_mean 14.63
_diffrn_measured_fraction_theta_full 0.990
_diffrn_measured_fraction_theta_max 0.990
_diffrn_measurement_device_type 'Rigaku Saturn'
_diffrn_measurement_method \w
_diffrn_radiation_monochromator graphite
_diffrn_radiation_source 'fine-focus sealed tube'
_diffrn_radiation_type MoK\a
_diffrn_radiation_wavelength 0.71075
_diffrn_reflns_av_R_equivalents 0.0549
_diffrn_reflns_av_sigmaI/netI 0.0609
_diffrn_reflns_limit_h_max 13
_diffrn_reflns_limit_h_min -13
_diffrn_reflns_limit_k_max 31
_diffrn_reflns_limit_k_min -31
_diffrn_reflns_limit_l_max 28
_diffrn_reflns_limit_l_min -27
_diffrn_reflns_number 43498
_diffrn_reflns_theta_full 27.48
_diffrn_reflns_theta_max 27.48
_diffrn_reflns_theta_min 3.11
_exptl_absorpt_coefficient_mu 1.107
_exptl_absorpt_correction_T_max 0.866
_exptl_absorpt_correction_T_min 0.638
_exptl_absorpt_correction_type multi-scan
_exptl_absorpt_process_details 'Jacobson, R. (1998) Private communication'
_exptl_crystal_colour yellow
_exptl_crystal_density_diffrn 1.258
_exptl_crystal_density_method 'not measured'
_exptl_crystal_description block
_exptl_crystal_F_000 2212
_exptl_crystal_size_max 0.45
_exptl_crystal_size_mid 0.35
_exptl_crystal_size_min 0.13
_refine_diff_density_max 0.510
_refine_diff_density_min -0.871
_refine_diff_density_rms 0.084
_refine_ls_extinction_method none
_refine_ls_goodness_of_fit_ref 1.079
_refine_ls_hydrogen_treatment constr
_refine_ls_matrix_type full
_refine_ls_number_parameters 625
_refine_ls_number_reflns 12576
_refine_ls_number_restraints 0
_refine_ls_restrained_S_all 1.079
_refine_ls_R_factor_all 0.0747
_refine_ls_R_factor_gt 0.0663
_refine_ls_shift/su_max 0.001
_refine_ls_shift/su_mean 0.000
_refine_ls_structure_factor_coef Fsqd
_refine_ls_weighting_details 'calc w=1/[\s^2^(Fo^2^)+(0.0834P)^2^+13.5308P] where P=(Fo^2^+2Fc^2^)/3'
_refine_ls_weighting_scheme calc
_refine_ls_wR_factor_gt 0.1688
_refine_ls_wR_factor_ref 0.1752
_reflns_number_gt 11512
_reflns_number_total 12576
_reflns_threshold_expression >2sigma(I)
_cod_data_source_file b904580e.txt
_cod_data_source_block complex2
_cod_original_sg_symbol_H-M 'P 21/n'
_cod_database_code 7001661

loop_
_symmetry_equiv_pos_as_xyz
'x, y, z'
'-x+1/2, y+1/2, -z+1/2'
'-x, -y, -z'
'x-1/2, -y-1/2, z-1/2'

loop_
_atom_site_label
_atom_site_type_symbol
_atom_site_fract_x
_atom_site_fract_y
_atom_site_fract_z
_atom_site_U_iso_or_equiv
_atom_site_adp_type
_atom_site_occupancy
_atom_site_symmetry_multiplicity
_atom_site_calc_flag
_atom_site_refinement_flags
_atom_site_disorder_assembly
_atom_site_disorder_group
Sm1 Sm 0.13520(2) 0.229566(10) 0.423787(11) 0.02694(10) Uani 1 1 d . . .
O1 O 0.0155(4) 0.16375(14) 0.45999(16) 0.0320(8) Uani 1 1 d . . .
O2 O 0.0407(3) 0.31439(14) 0.43901(16) 0.0327(8) Uani 1 1 d . . .
O3 O 0.2281(4) 0.23021(17) 0.53297(19) 0.0442(10) Uani 1 1 d . . .
N1 N -0.0382(4) 0.22252(17) 0.34071(19) 0.0296(9) Uani 1 1 d . . .
N2 N -0.1452(4) 0.3017(2) 0.3137(2) 0.0401(11) Uani 1 1 d . . .
N3 N 0.1294(4) 0.16037(17) 0.3300(2) 0.0304(9) Uani 1 1 d . . .
N4 N 0.2812(4) 0.29832(16) 0.38913(18) 0.0272(8) Uani 1 1 d . . .
N5 N 0.3811(5) 0.21983(18) 0.4166(2) 0.0348(10) Uani 1 1 d . . .
N6 N 0.1779(4) 0.37342(17) 0.33654(18) 0.0298(9) Uani 1 1 d . . .
C1 C -0.0738(5) 0.1299(2) 0.4351(2) 0.0295(10) Uani 1 1 d . . .
C2 C -0.1532(5) 0.0969(2) 0.4704(2) 0.0325(11) Uani 1 1 d . . .
C3 C -0.2409(5) 0.0618(2) 0.4395(3) 0.0365(12) Uani 1 1 d . . .
H3 H -0.2934 0.0400 0.4632 0.044 Uiso 1 1 calc R . .
C4 C -0.2558(5) 0.0569(2) 0.3760(3) 0.0391(12) Uani 1 1 d . . .
C5 C -0.1774(5) 0.0902(2) 0.3425(2) 0.0360(12) Uani 1 1 d . . .
H5 H -0.1849 0.0883 0.2995 0.043 Uiso 1 1 calc R . .
C6 C -0.0876(5) 0.1263(2) 0.3705(2) 0.0281(10) Uani 1 1 d . . .
C7 C -0.0162(5) 0.1641(2) 0.3282(2) 0.0301(10) Uani 1 1 d . . .
H7 H -0.0493 0.1566 0.2855 0.036 Uiso 1 1 calc R . .
C8 C -0.1411(5) 0.2457(2) 0.3105(2) 0.0320(11) Uani 1 1 d . . .
C9 C -0.2426(6) 0.2183(3) 0.2765(3) 0.0462(14) Uani 1 1 d . . .
H9 H -0.2441 0.1801 0.2757 0.055 Uiso 1 1 calc R . .
C10 C -0.3383(6) 0.2471(3) 0.2450(3) 0.0577(18) Uani 1 1 d . . .
H10 H -0.4037 0.2285 0.2218 0.069 Uiso 1 1 calc R . .
C11 C -0.3397(7) 0.3036(3) 0.2471(4) 0.063(2) Uani 1 1 d . . .
H11 H -0.4038 0.3240 0.2250 0.075 Uiso 1 1 calc R . .
C12 C -0.2436(6) 0.3281(3) 0.2826(3) 0.0516(16) Uani 1 1 d . . .
H12 H -0.2458 0.3662 0.2858 0.062 Uiso 1 1 calc R . .
C13 C 0.1769(6) 0.1923(2) 0.2764(3) 0.0415(13) Uani 1 1 d . . .
H13 H 0.1541 0.2306 0.2846 0.050 Uiso 1 1 calc R . .
C14 C 0.3216(6) 0.1923(3) 0.2710(3) 0.0556(18) Uani 1 1 d . . .
H14A H 0.3644 0.2012 0.3104 0.083 Uiso 1 1 calc R . .
H14B H 0.3442 0.2191 0.2408 0.083 Uiso 1 1 calc R . .
H14C H 0.3493 0.1565 0.2583 0.083 Uiso 1 1 calc R . .
C15 C 0.1133(7) 0.1797(5) 0.2146(3) 0.092(4) Uani 1 1 d . . .
H15A H 0.1506 0.2024 0.1839 0.138 Uiso 1 1 calc R . .
H15B H 0.0211 0.1869 0.2150 0.138 Uiso 1 1 calc R . .
H15C H 0.1269 0.1417 0.2049 0.138 Uiso 1 1 calc R . .
C16 C 0.1881(6) 0.1048(2) 0.3357(3) 0.0442(14) Uani 1 1 d . . .
H16 H 0.2763 0.1096 0.3212 0.053 Uiso 1 1 calc R . .
C17 C 0.2111(8) 0.0858(3) 0.3998(4) 0.065(2) Uani 1 1 d . . .
H17A H 0.2467 0.1154 0.4249 0.097 Uiso 1 1 calc R . .
H17B H 0.2718 0.0557 0.4011 0.097 Uiso 1 1 calc R . .
H17C H 0.1299 0.0740 0.4155 0.097 Uiso 1 1 calc R . .
C18 C 0.1289(8) 0.0601(3) 0.2941(4) 0.072(2) Uani 1 1 d . . .
H18A H 0.0455 0.0494 0.3084 0.108 Uiso 1 1 calc R . .
H18B H 0.1862 0.0288 0.2950 0.108 Uiso 1 1 calc R . .
H18C H 0.1174 0.0736 0.2524 0.108 Uiso 1 1 calc R . .
C19 C -0.1418(6) 0.0981(2) 0.5410(3) 0.0417(13) Uani 1 1 d . . .
C20 C -0.2527(8) 0.0673(3) 0.5686(3) 0.062(2) Uani 1 1 d . . .
H20A H -0.3344 0.0842 0.5554 0.093 Uiso 1 1 calc R . .
H20B H -0.2417 0.0685 0.6130 0.093 Uiso 1 1 calc R . .
H20C H -0.2524 0.0298 0.5549 0.093 Uiso 1 1 calc R . .
C21 C -0.1461(7) 0.1560(3) 0.5658(3) 0.0531(17) Uani 1 1 d . . .
H21A H -0.0751 0.1769 0.5506 0.080 Uiso 1 1 calc R . .
H21B H -0.1383 0.1552 0.6103 0.080 Uiso 1 1 calc R . .
H21C H -0.2278 0.1728 0.5523 0.080 Uiso 1 1 calc R . .
C22 C -0.0140(7) 0.0707(3) 0.5630(3) 0.0589(18) Uani 1 1 d . . .
H22A H -0.0174 0.0323 0.5525 0.088 Uiso 1 1 calc R . .
H22B H -0.0009 0.0747 0.6071 0.088 Uiso 1 1 calc R . .
H22C H 0.0572 0.0878 0.5432 0.088 Uiso 1 1 calc R . .
C23 C -0.3535(6) 0.0182(2) 0.3434(3) 0.0449(14) Uani 1 1 d . . .
C24 C -0.4375(9) -0.0105(4) 0.3879(4) 0.084(3) Uani 1 1 d . . .
H24A H -0.3831 -0.0311 0.4172 0.126 Uiso 1 1 calc R . .
H24B H -0.4968 -0.0349 0.3654 0.126 Uiso 1 1 calc R . .
H24C H -0.4865 0.0163 0.4095 0.126 Uiso 1 1 calc R . .
C25 C -0.2813(8) -0.0247(3) 0.3081(4) 0.065(2) Uani 1 1 d . . .
H25A H -0.2281 -0.0467 0.3367 0.098 Uiso 1 1 calc R . .
H25B H -0.2265 -0.0069 0.2796 0.098 Uiso 1 1 calc R . .
H25C H -0.3433 -0.0479 0.2855 0.098 Uiso 1 1 calc R . .
C26 C -0.4422(8) 0.0505(3) 0.2977(4) 0.075(2) Uani 1 1 d . . .
H26A H -0.5091 0.0267 0.2798 0.112 Uiso 1 1 calc R . .
H26B H -0.3914 0.0650 0.2654 0.112 Uiso 1 1 calc R . .
H26C H -0.4819 0.0803 0.3189 0.112 Uiso 1 1 calc R . .
C27 C 0.1081(5) 0.35115(19) 0.4733(2) 0.0290(10) Uani 1 1 d . . .
C28 C 0.0653(6) 0.3692(2) 0.5309(2) 0.0353(11) Uani 1 1 d . . .
C29 C 0.1504(5) 0.4012(2) 0.5677(2) 0.0339(11) Uani 1 1 d . . .
H29 H 0.1248 0.4116 0.6066 0.041 Uiso 1 1 calc R . .
C30 C 0.2698(6) 0.4185(2) 0.5502(2) 0.0361(12) Uani 1 1 d . . .
C31 C 0.3018(5) 0.4060(2) 0.4906(2) 0.0336(11) Uani 1 1 d . . .
H31 H 0.3794 0.4196 0.4763 0.040 Uiso 1 1 calc R . .
C32 C 0.2225(5) 0.37416(18) 0.4520(2) 0.0264(10) Uani 1 1 d . . .
C33 C 0.2685(5) 0.35734(19) 0.3898(2) 0.0259(9) Uani 1 1 d . . .
H33 H 0.3544 0.3738 0.3844 0.031 Uiso 1 1 calc R . .
C34 C 0.3958(5) 0.2746(2) 0.4047(2) 0.0309(10) Uani 1 1 d . . .
C35 C 0.5213(5) 0.2974(2) 0.4101(3) 0.0410(13) Uani 1 1 d . . .
H35 H 0.5330 0.3352 0.4064 0.049 Uiso 1 1 calc R . .
C36 C 0.6263(6) 0.2635(3) 0.4208(3) 0.0524(17) Uani 1 1 d . . .
H36 H 0.7103 0.2783 0.4225 0.063 Uiso 1 1 calc R . .
C37 C 0.6102(6) 0.2084(3) 0.4291(3) 0.0554(17) Uani 1 1 d . . .
H37 H 0.6819 0.1851 0.4356 0.066 Uiso 1 1 calc R . .
C38 C 0.4858(6) 0.1888(3) 0.4276(3) 0.0461(14) Uani 1 1 d . . .
H38 H 0.4736 0.1514 0.4347 0.055 Uiso 1 1 calc R . .
C39 C 0.2292(6) 0.3538(2) 0.2773(2) 0.0385(12) Uani 1 1 d . . .
H39 H 0.2622 0.3165 0.2857 0.046 Uiso 1 1 calc R . .
C40 C 0.1218(7) 0.3478(3) 0.2271(3) 0.0511(16) Uani 1 1 d . . .
H40A H 0.0522 0.3260 0.2422 0.077 Uiso 1 1 calc R . .
H40B H 0.1558 0.3301 0.1918 0.077 Uiso 1 1 calc R . .
H40C H 0.0888 0.3835 0.2154 0.077 Uiso 1 1 calc R . .
C41 C 0.3437(6) 0.3859(3) 0.2544(3) 0.0491(15) Uani 1 1 d . . .
H41A H 0.3158 0.4226 0.2436 0.074 Uiso 1 1 calc R . .
H41B H 0.3751 0.3681 0.2185 0.074 Uiso 1 1 calc R . .
H41C H 0.4126 0.3875 0.2865 0.074 Uiso 1 1 calc R . .
C42 C 0.1401(6) 0.4323(2) 0.3325(2) 0.0363(12) Uani 1 1 d . . .
H42 H 0.1221 0.4399 0.2883 0.044 Uiso 1 1 calc R . .
C43 C 0.0135(7) 0.4432(3) 0.3629(3) 0.0532(16) Uani 1 1 d . . .
H43A H -0.0533 0.4190 0.3456 0.080 Uiso 1 1 calc R . .
H43B H -0.0125 0.4807 0.3558 0.080 Uiso 1 1 calc R . .
H43C H 0.0259 0.4367 0.4067 0.080 Uiso 1 1 calc R . .
C44 C 0.2430(6) 0.4734(2) 0.3549(3) 0.0476(15) Uani 1 1 d . . .
H44A H 0.2501 0.4736 0.3994 0.071 Uiso 1 1 calc R . .
H44B H 0.2185 0.5094 0.3400 0.071 Uiso 1 1 calc R . .
H44C H 0.3258 0.4634 0.3394 0.071 Uiso 1 1 calc R . .
C45 C -0.0684(6) 0.3538(2) 0.5523(3) 0.0408(13) Uani 1 1 d . . .
C46 C -0.0955(8) 0.3791(3) 0.6146(3) 0.065(2) Uani 1 1 d . . .
H46A H -0.0327 0.3657 0.6458 0.098 Uiso 1 1 calc R . .
H46B H -0.1821 0.3693 0.6254 0.098 Uiso 1 1 calc R . .
H46C H -0.0887 0.4184 0.6120 0.098 Uiso 1 1 calc R . .
C47 C -0.0837(7) 0.2919(3) 0.5594(3) 0.0533(17) Uani 1 1 d . . .
H47A H -0.0793 0.2745 0.5197 0.080 Uiso 1 1 calc R . .
H47B H -0.1669 0.2840 0.5759 0.080 Uiso 1 1 calc R . .
H47C H -0.0148 0.2781 0.5872 0.080 Uiso 1 1 calc R . .
C48 C -0.1712(6) 0.3754(3) 0.5052(4) 0.0589(18) Uani 1 1 d . . .
H48A H -0.1657 0.4148 0.5035 0.088 Uiso 1 1 calc R . .
H48B H -0.2565 0.3649 0.5171 0.088 Uiso 1 1 calc R . .
H48C H -0.1565 0.3604 0.4652 0.088 Uiso 1 1 calc R . .
C49 C 0.3661(6) 0.4496(2) 0.5937(3) 0.0401(13) Uani 1 1 d . . .
C50 C 0.5021(7) 0.4253(3) 0.5902(3) 0.0563(17) Uani 1 1 d . . .
H50A H 0.5341 0.4328 0.5502 0.084 Uiso 1 1 calc R . .
H50B H 0.4983 0.3862 0.5964 0.084 Uiso 1 1 calc R . .
H50C H 0.5599 0.4414 0.6218 0.084 Uiso 1 1 calc R . .
C51 C 0.3692(8) 0.5091(3) 0.5754(4) 0.070(2) Uani 1 1 d . . .
H51A H 0.3958 0.5121 0.5337 0.105 Uiso 1 1 calc R . .
H51B H 0.4302 0.5285 0.6029 0.105 Uiso 1 1 calc R . .
H51C H 0.2835 0.5247 0.5779 0.105 Uiso 1 1 calc R . .
C52 C 0.3304(8) 0.4469(4) 0.6603(3) 0.072(2) Uani 1 1 d . . .
H52A H 0.3947 0.4664 0.6859 0.108 Uiso 1 1 calc R . .
H52B H 0.3278 0.4092 0.6733 0.108 Uiso 1 1 calc R . .
H52C H 0.2460 0.4634 0.6641 0.108 Uiso 1 1 calc R . .
C53 C 0.3176(9) 0.2690(3) 0.5621(3) 0.0591(19) Uani 1 1 d . . .
H53A H 0.3508 0.2937 0.5314 0.071 Uiso 1 1 calc R . .
H53B H 0.2744 0.2906 0.5925 0.071 Uiso 1 1 calc R . .
C54 C 0.4218(11) 0.2378(4) 0.5912(6) 0.109(4) Uani 1 1 d . . .
H54A H 0.4459 0.2528 0.6319 0.131 Uiso 1 1 calc R . .
H54B H 0.4979 0.2391 0.5665 0.131 Uiso 1 1 calc R . .
C55 C 0.3769(10) 0.1815(4) 0.5968(5) 0.093(3) Uani 1 1 d . . .
H55A H 0.3758 0.1710 0.6400 0.111 Uiso 1 1 calc R . .
H55B H 0.4340 0.1565 0.5761 0.111 Uiso 1 1 calc R . .
C56 C 0.2460(9) 0.1798(3) 0.5675(4) 0.077(3) Uani 1 1 d . . .
H56A H 0.2363 0.1483 0.5401 0.092 Uiso 1 1 calc R . .
H56B H 0.1817 0.1770 0.5986 0.092 Uiso 1 1 calc R . .
Li1 Li 0.0100(10) 0.3315(4) 0.3567(5) 0.044(2) Uani 1 1 d . . .

loop_
_atom_site_aniso_label
_atom_site_aniso_U_11
_atom_site_aniso_U_22
_atom_site_aniso_U_33
_atom_site_aniso_U_23
_atom_site_aniso_U_13
_atom_site_aniso_U_12
Sm1 0.02810(16) 0.02695(14) 0.02561(14) 0.00164(9) 0.00016(10) -0.00251(10)
O1 0.036(2) 0.0324(18) 0.0271(17) 0.0032(14) 0.0013(15) -0.0104(15)
O2 0.036(2) 0.0301(18) 0.0322(18) -0.0022(14) 0.0042(15) -0.0018(15)
O3 0.047(2) 0.049(2) 0.036(2) 0.0047(17) -0.0079(18) -0.0038(18)
N1 0.027(2) 0.035(2) 0.028(2) 0.0018(16) 0.0017(17) 0.0005(17)
N2 0.032(2) 0.048(3) 0.040(3) 0.005(2) -0.002(2) 0.002(2)
N3 0.029(2) 0.030(2) 0.033(2) 0.0015(17) 0.0060(17) 0.0024(17)
N4 0.030(2) 0.028(2) 0.0245(19) -0.0008(15) 0.0021(16) 0.0025(16)
N5 0.037(3) 0.033(2) 0.034(2) 0.0030(17) 0.0022(19) 0.0023(18)
N6 0.037(2) 0.029(2) 0.0230(19) 0.0053(16) 0.0011(17) 0.0022(17)
C1 0.029(3) 0.031(2) 0.028(2) 0.0012(19) 0.002(2) 0.000(2)
C2 0.037(3) 0.026(2) 0.035(3) 0.0001(19) 0.007(2) -0.003(2)
C3 0.040(3) 0.028(3) 0.042(3) 0.002(2) 0.010(2) -0.008(2)
C4 0.035(3) 0.040(3) 0.042(3) -0.007(2) 0.005(2) -0.010(2)
C5 0.041(3) 0.036(3) 0.031(3) -0.004(2) 0.003(2) -0.004(2)
C6 0.028(2) 0.032(2) 0.025(2) -0.0009(18) 0.0037(19) -0.0046(19)
C7 0.028(3) 0.035(3) 0.028(2) -0.0036(19) 0.003(2) -0.005(2)
C8 0.028(3) 0.037(3) 0.032(3) 0.006(2) 0.003(2) -0.003(2)
C9 0.033(3) 0.059(4) 0.046(3) 0.003(3) -0.007(3) -0.004(3)
C10 0.036(3) 0.080(5) 0.055(4) 0.005(4) -0.018(3) -0.005(3)
C11 0.038(4) 0.082(5) 0.066(5) 0.018(4) -0.015(3) 0.006(4)
C12 0.042(3) 0.049(4) 0.063(4) 0.014(3) -0.003(3) 0.012(3)
C13 0.046(3) 0.041(3) 0.039(3) 0.008(2) 0.018(3) 0.003(3)
C14 0.042(3) 0.087(5) 0.039(3) -0.008(3) 0.015(3) -0.020(3)
C15 0.045(4) 0.185(11) 0.045(4) 0.045(5) -0.002(3) -0.026(5)
C16 0.046(3) 0.031(3) 0.056(4) -0.001(2) 0.007(3) 0.001(2)
C17 0.073(5) 0.049(4) 0.072(5) 0.010(3) -0.001(4) 0.022(4)
C18 0.088(6) 0.046(4) 0.080(6) -0.025(4) -0.008(5) 0.015(4)
C19 0.053(4) 0.038(3) 0.034(3) 0.006(2) 0.004(3) -0.010(3)
C20 0.082(5) 0.062(4) 0.044(4) 0.006(3) 0.021(4) -0.024(4)
C21 0.082(5) 0.045(4) 0.033(3) 0.004(2) 0.014(3) -0.014(3)
C22 0.073(5) 0.057(4) 0.046(4) 0.013(3) -0.006(3) -0.003(4)
C23 0.043(3) 0.043(3) 0.049(3) -0.011(3) 0.007(3) -0.016(3)
C24 0.087(6) 0.094(6) 0.072(5) -0.013(5) 0.013(5) -0.062(5)
C25 0.076(5) 0.045(4) 0.074(5) -0.016(3) 0.006(4) -0.015(4)
C26 0.055(5) 0.073(5) 0.094(6) -0.006(5) -0.023(4) -0.014(4)
C27 0.037(3) 0.025(2) 0.025(2) 0.0010(18) 0.004(2) 0.001(2)
C28 0.043(3) 0.031(3) 0.032(3) 0.003(2) 0.009(2) 0.002(2)
C29 0.045(3) 0.026(2) 0.031(3) -0.0038(19) 0.010(2) 0.003(2)
C30 0.047(3) 0.034(3) 0.027(2) -0.004(2) 0.003(2) -0.001(2)
C31 0.038(3) 0.032(3) 0.031(3) 0.003(2) 0.003(2) -0.001(2)
C32 0.033(3) 0.023(2) 0.023(2) -0.0008(17) 0.0054(19) -0.0007(18)
C33 0.027(2) 0.031(2) 0.020(2) 0.0003(17) 0.0024(18) 0.0007(19)
C34 0.030(3) 0.038(3) 0.025(2) 0.0010(19) 0.004(2) -0.002(2)
C35 0.035(3) 0.040(3) 0.048(3) 0.003(2) 0.004(2) -0.004(2)
C36 0.032(3) 0.060(4) 0.065(5) 0.004(3) -0.002(3) 0.001(3)
C37 0.040(4) 0.069(5) 0.057(4) 0.000(3) -0.002(3) 0.018(3)
C38 0.044(3) 0.048(3) 0.047(3) 0.002(3) 0.001(3) 0.013(3)
C39 0.049(3) 0.043(3) 0.023(2) 0.004(2) 0.003(2) 0.003(3)
C40 0.060(4) 0.063(4) 0.030(3) 0.000(3) 0.000(3) -0.002(3)
C41 0.049(4) 0.073(4) 0.027(3) 0.005(3) 0.012(3) -0.003(3)
C42 0.048(3) 0.029(3) 0.031(3) 0.008(2) 0.003(2) 0.006(2)
C43 0.055(4) 0.044(4) 0.061(4) 0.010(3) 0.008(3) 0.010(3)
C44 0.063(4) 0.030(3) 0.050(4) 0.002(2) 0.002(3) 0.003(3)
C45 0.043(3) 0.039(3) 0.042(3) -0.001(2) 0.015(3) -0.002(2)
C46 0.072(5) 0.069(5) 0.060(4) -0.018(4) 0.044(4) -0.012(4)
C47 0.058(4) 0.045(3) 0.060(4) 0.000(3) 0.028(3) -0.010(3)
C48 0.041(4) 0.059(4) 0.079(5) -0.001(4) 0.019(3) 0.005(3)
C49 0.046(3) 0.043(3) 0.031(3) -0.003(2) 0.000(2) -0.003(3)
C50 0.053(4) 0.069(5) 0.045(4) -0.002(3) -0.012(3) -0.004(3)
C51 0.080(6) 0.055(4) 0.071(5) -0.004(4) -0.028(4) -0.013(4)
C52 0.069(5) 0.117(7) 0.031(3) -0.014(4) 0.002(3) -0.017(5)
C53 0.083(5) 0.047(4) 0.044(4) 0.002(3) -0.021(4) -0.006(3)
C54 0.089(7) 0.087(7) 0.144(11) -0.013(7) -0.061(7) -0.008(6)
C55 0.102(7) 0.069(6) 0.101(7) 0.023(5) -0.046(6) 0.007(5)
C56 0.102(7) 0.066(5) 0.059(5) 0.029(4) -0.036(4) -0.033(5)
Li1 0.044(6) 0.043(5) 0.045(6) 0.008(4) 0.001(4) -0.004(4)

loop_
_atom_type_symbol
_atom_type_description
_atom_type_scat_dispersion_real
_atom_type_scat_dispersion_imag
_atom_type_scat_source
C C 0.0033 0.0016 'International Tables Vol C Tables 4.2.6.8 and 6.1.1.4'
H H 0.0000 0.0000 'International Tables Vol C Tables 4.2.6.8 and 6.1.1.4'
Li Li -0.0003 0.0001 'International Tables Vol C Tables 4.2.6.8 and 6.1.1.4'
N N 0.0061 0.0033 'International Tables Vol C Tables 4.2.6.8 and 6.1.1.4'
O O 0.0106 0.0060 'International Tables Vol C Tables 4.2.6.8 and 6.1.1.4'
Sm Sm -0.1638 3.4418 'International Tables Vol C Tables 4.2.6.8 and 6.1.1.4'

loop_
_geom_angle_atom_site_label_1
_geom_angle_atom_site_label_2
_geom_angle_atom_site_label_3
_geom_angle
_geom_angle_site_symmetry_1
_geom_angle_site_symmetry_3
_geom_angle_publ_flag
O1 Sm1 O2 110.75(13) . . ?
O1 Sm1 N4 175.24(13) . . ?
O2 Sm1 N4 72.24(13) . . ?
O1 Sm1 N1 79.32(13) . . ?
O2 Sm1 N1 82.87(13) . . ?
N4 Sm1 N1 104.93(13) . . ?
O1 Sm1 O3 81.73(13) . . ?
O2 Sm1 O3 89.95(13) . . ?
N4 Sm1 O3 94.69(14) . . ?
N1 Sm1 O3 155.80(15) . . ?
O1 Sm1 N5 122.06(14) . . ?
O2 Sm1 N5 121.09(13) . . ?
N4 Sm1 N5 53.63(13) . . ?
N1 Sm1 N5 128.64(14) . . ?
O3 Sm1 N5 74.61(15) . . ?
O1 Sm1 N3 79.62(13) . . ?
O2 Sm1 N3 133.64(13) . . ?
N4 Sm1 N3 101.07(13) . . ?
N1 Sm1 N3 53.83(13) . . ?
O3 Sm1 N3 136.31(13) . . ?
N5 Sm1 N3 82.57(14) . . ?
O1 Sm1 C34 148.83(14) . . ?
O2 Sm1 C34 94.52(13) . . ?
N4 Sm1 C34 26.57(14) . . ?
N1 Sm1 C34 123.16(14) . . ?
O3 Sm1 C34 80.31(14) . . ?
N5 Sm1 C34 27.71(13) . . ?
N3 Sm1 C34 96.29(13) . . ?
O1 Sm1 C7 64.95(13) . . ?
O2 Sm1 C7 111.85(13) . . ?
N4 Sm1 C7 117.82(13) . . ?
N1 Sm1 C7 29.45(13) . . ?
O3 Sm1 C7 144.70(13) . . ?
N5 Sm1 C7 112.65(14) . . ?
N3 Sm1 C7 30.09(13) . . ?
C34 Sm1 C7 122.89(14) . . ?
O1 Sm1 Li1 121.7(2) . . ?
O2 Sm1 Li1 35.9(2) . . ?
N4 Sm1 Li1 62.9(2) . . ?
N1 Sm1 Li1 57.0(2) . . ?
O3 Sm1 Li1 124.1(2) . . ?
N5 Sm1 Li1 115.3(2) . . ?
N3 Sm1 Li1 99.3(2) . . ?
C34 Sm1 Li1 89.4(2) . . ?
C7 Sm1 Li1 85.4(2) . . ?
C1 O1 Sm1 134.3(3) . . ?
C27 O2 Li1 116.2(4) . . ?
C27 O2 Sm1 118.2(3) . . ?
Li1 O2 Sm1 96.5(4) . . ?
C53 O3 C56 105.9(5) . . ?
C53 O3 Sm1 128.1(4) . . ?
C56 O3 Sm1 121.0(4) . . ?
C8 N1 C7 116.5(4) . . ?
C8 N1 Sm1 147.8(4) . . ?
C7 N1 Sm1 95.2(3) . . ?
C12 N2 C8 118.4(5) . . ?
C12 N2 Li1 129.3(5) . . ?
C8 N2 Li1 111.8(5) . . ?
C16 N3 C7 117.2(4) . . ?
C16 N3 C13 112.8(4) . . ?
C7 N3 C13 108.5(4) . . ?
C16 N3 Sm1 122.0(3) . . ?
C7 N3 Sm1 87.7(3) . . ?
C13 N3 Sm1 105.7(3) . . ?
C34 N4 C33 120.5(4) . . ?
C34 N4 Sm1 100.1(3) . . ?
C33 N4 Sm1 129.4(3) . . ?
C38 N5 C34 119.6(5) . . ?
C38 N5 Sm1 146.9(4) . . ?
C34 N5 Sm1 92.4(3) . . ?
C42 N6 C33 116.6(4) . . ?
C42 N6 C39 111.3(4) . . ?
C33 N6 C39 110.2(4) . . ?
C42 N6 Li1 105.7(4) . . ?
C33 N6 Li1 101.3(4) . . ?
C39 N6 Li1 111.3(4) . . ?
O1 C1 C6 118.2(4) . . ?
O1 C1 C2 123.1(4) . . ?
C6 C1 C2 118.8(5) . . ?
C3 C2 C1 118.1(5) . . ?
C3 C2 C19 120.4(5) . . ?
C1 C2 C19 121.5(5) . . ?
C4 C3 C2 124.5(5) . . ?
C4 C3 H3 117.7 . . ?
C2 C3 H3 117.7 . . ?
C3 C4 C5 116.1(5) . . ?
C3 C4 C23 123.3(5) . . ?
C5 C4 C23 120.7(5) . . ?
C4 C5 C6 122.5(5) . . ?
C4 C5 H5 118.8 . . ?
C6 C5 H5 118.8 . . ?
C5 C6 C1 120.0(5) . . ?
C5 C6 C7 117.0(4) . . ?
C1 C6 C7 122.8(4) . . ?
N1 C7 N3 102.6(4) . . ?
N1 C7 C6 113.0(4) . . ?
N3 C7 C6 117.7(4) . . ?
N1 C7 Sm1 55.4(2) . . ?
N3 C7 Sm1 62.3(2) . . ?
C6 C7 Sm1 99.0(3) . . ?
N1 C7 H7 107.7 . . ?
N3 C7 H7 107.7 . . ?
C6 C7 H7 107.7 . . ?
Sm1 C7 H7 152.9 . . ?
N1 C8 N2 115.1(5) . . ?
N1 C8 C9 126.5(5) . . ?
N2 C8 C9 118.4(5) . . ?
N1 C8 Li1 74.4(4) . . ?
N2 C8 Li1 40.8(3) . . ?
C9 C8 Li1 158.9(5) . . ?
C10 C9 C8 120.6(6) . . ?
C10 C9 H9 119.7 . . ?
C8 C9 H9 119.7 . . ?
C9 C10 C11 120.6(6) . . ?
C9 C10 H10 119.7 . . ?
C11 C10 H10 119.7 . . ?
C12 C11 C10 116.7(6) . . ?
C12 C11 H11 121.6 . . ?
C10 C11 H11 121.6 . . ?
N2 C12 C11 125.1(6) . . ?
N2 C12 H12 117.4 . . ?
C11 C12 H12 117.4 . . ?
C15 C13 C14 108.3(5) . . ?
C15 C13 N3 116.4(5) . . ?
C14 C13 N3 115.4(5) . . ?
C15 C13 H13 105.2 . . ?
C14 C13 H13 105.2 . . ?
N3 C13 H13 105.2 . . ?
C13 C14 H14A 109.5 . . ?
C13 C14 H14B 109.5 . . ?
H14A C14 H14B 109.5 . . ?
C13 C14 H14C 109.5 . . ?
H14A C14 H14C 109.5 . . ?
H14B C14 H14C 109.5 . . ?
C13 C15 H15A 109.5 . . ?
C13 C15 H15B 109.5 . . ?
H15A C15 H15B 109.5 . . ?
C13 C15 H15C 109.5 . . ?
H15A C15 H15C 109.5 . . ?
H15B C15 H15C 109.5 . . ?
C17 C16 N3 114.0(5) . . ?
C17 C16 C18 111.9(6) . . ?
N3 C16 C18 117.4(5) . . ?
C17 C16 H16 103.9 . . ?
N3 C16 H16 103.9 . . ?
C18 C16 H16 103.9 . . ?
C16 C17 H17A 109.5 . . ?
C16 C17 H17B 109.5 . . ?
H17A C17 H17B 109.5 . . ?
C16 C17 H17C 109.5 . . ?
H17A C17 H17C 109.5 . . ?
H17B C17 H17C 109.5 . . ?
C16 C18 H18A 109.5 . . ?
C16 C18 H18B 109.5 . . ?
H18A C18 H18B 109.5 . . ?
C16 C18 H18C 109.5 . . ?
H18A C18 H18C 109.5 . . ?
H18B C18 H18C 109.5 . . ?
C21 C19 C20 106.5(5) . . ?
C21 C19 C2 111.7(5) . . ?
C20 C19 C2 111.8(5) . . ?
C21 C19 C22 110.0(5) . . ?
C20 C19 C22 108.3(6) . . ?
C2 C19 C22 108.6(5) . . ?
C19 C20 H20A 109.5 . . ?
C19 C20 H20B 109.5 . . ?
H20A C20 H20B 109.5 . . ?
C19 C20 H20C 109.5 . . ?
H20A C20 H20C 109.5 . . ?
H20B C20 H20C 109.5 . . ?
C19 C21 H21A 109.5 . . ?
C19 C21 H21B 109.5 . . ?
H21A C21 H21B 109.5 . . ?
C19 C21 H21C 109.5 . . ?
H21A C21 H21C 109.5 . . ?
H21B C21 H21C 109.5 . . ?
C19 C22 H22A 109.5 . . ?
C19 C22 H22B 109.5 . . ?
H22A C22 H22B 109.5 . . ?
C19 C22 H22C 109.5 . . ?
H22A C22 H22C 109.5 . . ?
H22B C22 H22C 109.5 . . ?
C24 C23 C25 108.6(6) . . ?
C24 C23 C4 112.2(5) . . ?
C25 C23 C4 109.5(5) . . ?
C24 C23 C26 108.3(7) . . ?
C25 C23 C26 108.7(6) . . ?
C4 C23 C26 109.4(5) . . ?
C23 C24 H24A 109.5 . . ?
C23 C24 H24B 109.5 . . ?
H24A C24 H24B 109.5 . . ?
C23 C24 H24C 109.5 . . ?
H24A C24 H24C 109.5 . . ?
H24B C24 H24C 109.5 . . ?
C23 C25 H25A 109.5 . . ?
C23 C25 H25B 109.5 . . ?
H25A C25 H25B 109.5 . . ?
C23 C25 H25C 109.5 . . ?
H25A C25 H25C 109.5 . . ?
H25B C25 H25C 109.5 . . ?
C23 C26 H26A 109.5 . . ?
C23 C26 H26B 109.5 . . ?
H26A C26 H26B 109.5 . . ?
C23 C26 H26C 109.5 . . ?
H26A C26 H26C 109.5 . . ?
H26B C26 H26C 109.5 . . ?
O2 C27 C32 120.1(4) . . ?
O2 C27 C28 121.5(5) . . ?
C32 C27 C28 118.4(4) . . ?
O2 C27 Li1 37.6(3) . . ?
C32 C27 Li1 92.0(4) . . ?
C28 C27 Li1 139.4(4) . . ?
C29 C28 C27 117.6(5) . . ?
C29 C28 C45 120.8(5) . . ?
C27 C28 C45 121.6(5) . . ?
C30 C29 C28 123.9(5) . . ?
C30 C29 H29 118.1 . . ?
C28 C29 H29 118.1 . . ?
C29 C30 C31 117.1(5) . . ?
C29 C30 C49 122.6(5) . . ?
C31 C30 C49 120.3(5) . . ?
C32 C31 C30 121.8(5) . . ?
C32 C31 H31 119.1 . . ?
C30 C31 H31 119.1 . . ?
C31 C32 C27 120.2(4) . . ?
C31 C32 C33 119.4(4) . . ?
C27 C32 C33 119.8(4) . . ?
N4 C33 N6 107.9(4) . . ?
N4 C33 C32 108.2(4) . . ?
N6 C33 C32 113.9(4) . . ?
N4 C33 H33 108.9 . . ?
N6 C33 H33 108.9 . . ?
C32 C33 H33 108.9 . . ?
N4 C34 N5 111.4(4) . . ?
N4 C34 C35 129.8(5) . . ?
N5 C34 C35 118.9(5) . . ?
N4 C34 Sm1 53.4(2) . . ?
N5 C34 Sm1 59.9(3) . . ?
C35 C34 Sm1 167.1(4) . . ?
C36 C35 C34 119.0(6) . . ?
C36 C35 H35 120.5 . . ?
C34 C35 H35 120.5 . . ?
C35 C36 C37 121.1(6) . . ?
C35 C36 H36 119.4 . . ?
C37 C36 H36 119.4 . . ?
C38 C37 C36 117.5(6) . . ?
C38 C37 H37 121.2 . . ?
C36 C37 H37 121.2 . . ?
N5 C38 C37 123.5(6) . . ?
N5 C38 H38 118.2 . . ?
C37 C38 H38 118.2 . . ?
N6 C39 C41 115.8(5) . . ?
N6 C39 C40 111.7(5) . . ?
C41 C39 C40 111.1(5) . . ?
N6 C39 H39 105.8 . . ?
C41 C39 H39 105.8 . . ?
C40 C39 H39 105.8 . . ?
C39 C40 H40A 109.5 . . ?
C39 C40 H40B 109.5 . . ?
H40A C40 H40B 109.5 . . ?
C39 C40 H40C 109.5 . . ?
H40A C40 H40C 109.5 . . ?
H40B C40 H40C 109.5 . . ?
C39 C41 H41A 109.5 . . ?
C39 C41 H41B 109.5 . . ?
H41A C41 H41B 109.5 . . ?
C39 C41 H41C 109.5 . . ?
H41A C41 H41C 109.5 . . ?
H41B C41 H41C 109.5 . . ?
N6 C42 C43 111.7(5) . . ?
N6 C42 C44 116.5(5) . . ?
C43 C42 C44 110.2(5) . . ?
N6 C42 H42 105.9 . . ?
C43 C42 H42 105.9 . . ?
C44 C42 H42 105.9 . . ?
C42 C43 H43A 109.5 . . ?
C42 C43 H43B 109.5 . . ?
H43A C43 H43B 109.5 . . ?
C42 C43 H43C 109.5 . . ?
H43A C43 H43C 109.5 . . ?
H43B C43 H43C 109.5 . . ?
C42 C44 H44A 109.5 . . ?
C42 C44 H44B 109.5 . . ?
H44A C44 H44B 109.5 . . ?
C42 C44 H44C 109.5 . . ?
H44A C44 H44C 109.5 . . ?
H44B C44 H44C 109.5 . . ?
C48 C45 C47 109.9(6) . . ?
C48 C45 C28 108.2(5) . . ?
C47 C45 C28 112.1(5) . . ?
C48 C45 C46 107.3(6) . . ?
C47 C45 C46 106.6(5) . . ?
C28 C45 C46 112.6(5) . . ?
C45 C46 H46A 109.5 . . ?
C45 C46 H46B 109.5 . . ?
H46A C46 H46B 109.5 . . ?
C45 C46 H46C 109.5 . . ?
H46A C46 H46C 109.5 . . ?
H46B C46 H46C 109.5 . . ?
C45 C47 H47A 109.5 . . ?
C45 C47 H47B 109.5 . . ?
H47A C47 H47B 109.5 . . ?
C45 C47 H47C 109.5 . . ?
H47A C47 H47C 109.5 . . ?
H47B C47 H47C 109.5 . . ?
C45 C48 H48A 109.5 . . ?
C45 C48 H48B 109.5 . . ?
H48A C48 H48B 109.5 . . ?
C45 C48 H48C 109.5 . . ?
H48A C48 H48C 109.5 . . ?
H48B C48 H48C 109.5 . . ?
C51 C49 C52 107.7(6) . . ?
C51 C49 C50 109.2(6) . . ?
C52 C49 C50 107.8(6) . . ?
C51 C49 C30 109.8(5) . . ?
C52 C49 C30 112.5(5) . . ?
C50 C49 C30 109.7(5) . . ?
C49 C50 H50A 109.5 . . ?
C49 C50 H50B 109.5 . . ?
H50A C50 H50B 109.5 . . ?
C49 C50 H50C 109.5 . . ?
H50A C50 H50C 109.5 . . ?
H50B C50 H50C 109.5 . . ?
C49 C51 H51A 109.5 . . ?
C49 C51 H51B 109.5 . . ?
H51A C51 H51B 109.5 . . ?
C49 C51 H51C 109.5 . . ?
H51A C51 H51C 109.5 . . ?
H51B C51 H51C 109.5 . . ?
C49 C52 H52A 109.5 . . ?
C49 C52 H52B 109.5 . . ?
H52A C52 H52B 109.5 . . ?
C49 C52 H52C 109.5 . . ?
H52A C52 H52C 109.5 . . ?
H52B C52 H52C 109.5 . . ?
C54 C53 O3 106.6(6) . . ?
C54 C53 H53A 110.4 . . ?
O3 C53 H53A 110.4 . . ?
C54 C53 H53B 110.4 . . ?
O3 C53 H53B 110.4 . . ?
H53A C53 H53B 108.6 . . ?
C53 C54 C55 107.8(8) . . ?
C53 C54 H54A 110.1 . . ?
C55 C54 H54A 110.1 . . ?
C53 C54 H54B 110.1 . . ?
C55 C54 H54B 110.1 . . ?
H54A C54 H54B 108.5 . . ?
C54 C55 C56 106.3(7) . . ?
C54 C55 H55A 110.5 . . ?
C56 C55 H55A 110.5 . . ?
C54 C55 H55B 110.5 . . ?
C56 C55 H55B 110.5 . . ?
H55A C55 H55B 108.7 . . ?
O3 C56 C55 106.8(6) . . ?
O3 C56 H56A 110.4 . . ?
C55 C56 H56A 110.4 . . ?
O3 C56 H56B 110.4 . . ?
C55 C56 H56B 110.4 . . ?
H56A C56 H56B 108.6 . . ?
O2 Li1 N2 118.0(6) . . ?
O2 Li1 N6 102.7(5) . . ?
N2 Li1 N6 138.9(6) . . ?
O2 Li1 C27 26.2(2) . . ?
N2 Li1 C27 139.9(5) . . ?
N6 Li1 C27 80.9(4) . . ?
O2 Li1 C8 103.9(4) . . ?
N2 Li1 C8 27.4(2) . . ?
N6 Li1 C8 139.0(5) . . ?
C27 Li1 C8 130.1(4) . . ?
O2 Li1 Sm1 47.6(3) . . ?
N2 Li1 Sm1 103.3(4) . . ?
N6 Li1 Sm1 99.6(4) . . ?
C27 Li1 Sm1 65.5(2) . . ?
C8 Li1 Sm1 76.8(3) . . ?

loop_
_geom_bond_atom_site_label_1
_geom_bond_atom_site_label_2
_geom_bond_distance
_geom_bond_site_symmetry_2
_geom_bond_publ_flag
Sm1 O1 2.210(3) . ?
Sm1 O2 2.334(4) . ?
Sm1 N4 2.416(4) . ?
Sm1 N1 2.480(4) . ?
Sm1 O3 2.517(4) . ?
Sm1 N5 2.567(5) . ?
Sm1 N3 2.658(4) . ?
Sm1 C34 2.965(5) . ?
Sm1 C7 3.001(5) . ?
Sm1 Li1 3.141(10) . ?
O1 C1 1.334(6) . ?
O2 C27 1.342(6) . ?
O2 Li1 1.854(11) . ?
O3 C53 1.449(8) . ?
O3 C56 1.456(8) . ?
N1 C8 1.345(7) . ?
N1 C7 1.482(6) . ?
N2 C12 1.353(7) . ?
N2 C8 1.378(7) . ?
N2 Li1 1.953(11) . ?
N3 C16 1.497(7) . ?
N3 C7 1.506(6) . ?
N3 C13 1.515(6) . ?
N4 C34 1.347(7) . ?
N4 C33 1.456(6) . ?
N5 C38 1.334(7) . ?
N5 C34 1.380(6) . ?
N6 C42 1.499(6) . ?
N6 C33 1.501(6) . ?
N6 C39 1.505(6) . ?
N6 Li1 2.087(11) . ?
C1 C6 1.412(7) . ?
C1 C2 1.414(7) . ?
C2 C3 1.396(7) . ?
C2 C19 1.539(7) . ?
C3 C4 1.389(8) . ?
C3 H3 0.9400 . ?
C4 C5 1.390(7) . ?
C4 C23 1.533(7) . ?
C5 C6 1.398(7) . ?
C5 H5 0.9400 . ?
C6 C7 1.529(7) . ?
C7 H7 0.9900 . ?
C8 C9 1.418(8) . ?
C8 Li1 2.778(12) . ?
C9 C10 1.368(9) . ?
C9 H9 0.9400 . ?
C10 C11 1.388(12) . ?
C10 H10 0.9400 . ?
C11 C12 1.364(10) . ?
C11 H11 0.9400 . ?
C12 H12 0.9400 . ?
C13 C15 1.498(9) . ?
C13 C14 1.508(8) . ?
C13 H13 0.9900 . ?
C14 H14A 0.9700 . ?
C14 H14B 0.9700 . ?
C14 H14C 0.9700 . ?
C15 H15A 0.9700 . ?
C15 H15B 0.9700 . ?
C15 H15C 0.9700 . ?
C16 C17 1.481(9) . ?
C16 C18 1.530(9) . ?
C16 H16 0.9900 . ?
C17 H17A 0.9700 . ?
C17 H17B 0.9700 . ?
C17 H17C 0.9700 . ?
C18 H18A 0.9700 . ?
C18 H18B 0.9700 . ?
C18 H18C 0.9700 . ?
C19 C21 1.524(9) . ?
C19 C20 1.526(8) . ?
C19 C22 1.534(9) . ?
C20 H20A 0.9700 . ?
C20 H20B 0.9700 . ?
C20 H20C 0.9700 . ?
C21 H21A 0.9700 . ?
C21 H21B 0.9700 . ?
C21 H21C 0.9700 . ?
C22 H22A 0.9700 . ?
C22 H22B 0.9700 . ?
C22 H22C 0.9700 . ?
C23 C24 1.513(9) . ?
C23 C25 1.527(9) . ?
C23 C26 1.537(10) . ?
C24 H24A 0.9700 . ?
C24 H24B 0.9700 . ?
C24 H24C 0.9700 . ?
C25 H25A 0.9700 . ?
C25 H25B 0.9700 . ?
C25 H25C 0.9700 . ?
C26 H26A 0.9700 . ?
C26 H26B 0.9700 . ?
C26 H26C 0.9700 . ?
C27 C32 1.415(7) . ?
C27 C28 1.427(7) . ?
C27 Li1 2.726(12) . ?
C28 C29 1.398(8) . ?
C28 C45 1.533(8) . ?
C29 C30 1.380(8) . ?
C29 H29 0.9400 . ?
C30 C31 1.397(7) . ?
C30 C49 1.538(8) . ?
C31 C32 1.383(7) . ?
C31 H31 0.9400 . ?
C32 C33 1.522(6) . ?
C33 H33 0.9900 . ?
C34 C35 1.412(7) . ?
C35 C36 1.377(8) . ?
C35 H35 0.9400 . ?
C36 C37 1.378(11) . ?
C36 H36 0.9400 . ?
C37 C38 1.373(9) . ?
C37 H37 0.9400 . ?
C38 H38 0.9400 . ?
C39 C41 1.531(8) . ?
C39 C40 1.521(8) . ?
C39 H39 0.9900 . ?
C40 H40A 0.9700 . ?
C40 H40B 0.9700 . ?
C40 H40C 0.9700 . ?
C41 H41A 0.9700 . ?
C41 H41B 0.9700 . ?
C41 H41C 0.9700 . ?
C42 C43 1.526(8) . ?
C42 C44 1.527(8) . ?
C42 H42 0.9900 . ?
C43 H43A 0.9700 . ?
C43 H43B 0.9700 . ?
C43 H43C 0.9700 . ?
C44 H44A 0.9700 . ?
C44 H44B 0.9700 . ?
C44 H44C 0.9700 . ?
C45 C48 1.530(9) . ?
C45 C47 1.537(8) . ?
C45 C46 1.537(8) . ?
C46 H46A 0.9700 . ?
C46 H46B 0.9700 . ?
C46 H46C 0.9700 . ?
C47 H47A 0.9700 . ?
C47 H47B 0.9700 . ?
C47 H47C 0.9700 . ?
C48 H48A 0.9700 . ?
C48 H48B 0.9700 . ?
C48 H48C 0.9700 . ?
C49 C51 1.516(10) . ?
C49 C52 1.521(8) . ?
C49 C50 1.533(9) . ?
C50 H50A 0.9700 . ?
C50 H50B 0.9700 . ?
C50 H50C 0.9700 . ?
C51 H51A 0.9700 . ?
C51 H51B 0.9700 . ?
C51 H51C 0.9700 . ?
C52 H52A 0.9700 . ?
C52 H52B 0.9700 . ?
C52 H52C 0.9700 . ?
C53 C54 1.439(12) . ?
C53 H53A 0.9800 . ?
C53 H53B 0.9800 . ?
C54 C55 1.467(13) . ?
C54 H54A 0.9800 . ?
C54 H54B 0.9800 . ?
C55 C56 1.462(11) . ?
C55 H55A 0.9800 . ?
C55 H55B 0.9800 . ?
C56 H56A 0.9800 . ?
C56 H56B 0.9800 . ?
